data_7131368
loop_
_publ_author_name
'Ekka, Akansha'
'Kurakula, Uma'
'Choudhury, Aditya'
'Mishra, Anshumika'
'Faye, Anshul'
'Halcovitch, Nathan R.'
'Medishetty, Raghavender'

_publ_section_title
;
 Light-driven flagella-like motion of coordination compound single
 crystals.
;
_journal_issue 29
_journal_name_full 'Chemical communications (Cambridge, England)'
_journal_page_first 4384
_journal_page_last 4387
_journal_paper_doi 10.1039/d3cc00333g
_journal_volume 59
_journal_year 2023
_chemical_formula_moiety '2(C36 H24 F4 N2 O4 S2 Zn), H2 O'
_chemical_formula_sum 'C72 H50 F8 N4 O9 S4 Zn2'
_chemical_formula_weight 1526.14
_chemical_properties_physical Light-sensitive
_space_group_crystal_system triclinic
_space_group_IT_number 2
_space_group_name_Hall '-P 1'
_space_group_name_H-M_alt 'P -1'
_atom_sites_solution_hydrogens mixed
_audit_creation_date 2022-11-02
_audit_creation_method
;
Olex2 1.5
(compiled 2022.04.07 svn.rca3783a0 for OlexSys, GUI svn.r6498)
;
_audit_update_record
;
2023-02-17 deposited with the CCDC.	2023-03-06 downloaded from the CCDC.
;
_cell_angle_alpha 115.948(2)
_cell_angle_beta 98.9000(10)
_cell_angle_gamma 94.7350(10)
_cell_formula_units_Z 2
_cell_length_a 7.57920(10)
_cell_length_b 21.8875(3)
_cell_length_c 22.9265(3)
_cell_measurement_reflns_used 34914
_cell_measurement_temperature 99.94(13)
_cell_measurement_theta_max 76.0530
_cell_measurement_theta_min 3.7960
_cell_volume 3330.02(10)
_computing_cell_refinement 'CrysAlisPro 1.171.41.93a (Rigaku OD, 2020)'
_computing_data_collection 'CrysAlisPro 1.171.41.93a (Rigaku OD, 2020)'
_computing_data_reduction 'CrysAlisPro 1.171.41.93a (Rigaku OD, 2020)'
_computing_molecular_graphics 'Olex2 1.5 (Dolomanov et al., 2009)'
_computing_publication_material 'Olex2 1.5 (Dolomanov et al., 2009)'
_computing_structure_refinement 'SHELXL 2014/6 (Sheldrick, 2015)'
_computing_structure_solution 'SHELXT 2014/4 (Sheldrick, 2014)'
_diffrn_ambient_temperature 100.15
_diffrn_detector_area_resol_mean 5.2282
_diffrn_detector_type AtlasS2
_diffrn_measured_fraction_theta_full 0.999
_diffrn_measured_fraction_theta_max 0.982
_diffrn_measurement_details
;
List of Runs (angles in degrees, time in seconds):

  # Type    Start    End  Width  t~exp~   \w     \q     \k     \f   Frames
#--------------------------------------------------------------------------
  1  \w   -115.00 -20.00   1.00    5.00    --  -42.03 -37.00 150.00   95
  2  \w   -115.00 -20.00   1.00    5.00    --  -42.03 -37.00-120.00   95
  3  \w      6.00  82.00   1.00    5.00    --   42.03 -99.00 120.00   76
  4  \w     -9.00  78.00   1.00    5.00    --   42.03 -90.00  41.00   87
  5  \w     10.00  42.00   1.00    5.00    --   42.03  79.00  20.06   32
  6  \w     27.00  97.00   1.00    5.00    --   42.03-125.00 -90.00   70
  7  \w     11.00  42.00   1.00    5.00    --   42.03  77.00  -8.89   31
  8  \w     36.00 109.00   1.00   20.00    --  111.00-111.00 -60.00   73
  9  \w     87.00 178.00   1.00   20.00    --  111.00  45.00 120.00   91
 10  \w     40.00 135.00   1.00   20.00    --  111.00 -45.00 -90.00   95
 11  \w    104.00 178.00   1.00   20.00    --  111.00 111.00-180.00   74
 12  \w    104.00 178.00   1.00   20.00    --  111.00 111.00 -30.00   74
 13  \w     36.00 109.00   1.00   20.00    --  111.00-111.00 120.00   73
 14  \w    103.00 178.00   1.00   20.00    --  111.00  77.00  30.00   75
 15  \w     37.00 142.00   1.00   20.00    --  111.00 -77.00-120.00  105
 16  \w     36.00 135.00   1.00   20.00    --  111.00 -30.00  30.00   99
 17  \w     36.00 109.00   1.00   20.00    --  111.00-111.00  60.00   73
 18  \w     30.00 107.00   1.00   20.00    --  111.00 -94.00-120.00   77
 19  \w     36.00 109.00   1.00   20.00    --  111.00-111.00  30.00   73
 20  \w     30.00 107.00   1.00   20.00    --  111.00 -94.00 -60.00   77
 21  \w     36.00 109.00   1.00   20.00    --  111.00-111.00-180.00   73
 22  \w     87.00 178.00   1.00   20.00    --  111.00  30.00 150.00   91
 23  \w     87.00 178.00   1.00   20.00    --  111.00  30.00 -30.00   91
 24  \w     83.00 178.00   1.00   20.00    --  111.00  61.00-180.00   95
 25  \w     36.00 109.00   1.00   20.00    --  111.00-111.00   0.00   73
 26  \w     41.00 139.00   1.00   20.00    --  111.00 -61.00  60.00   98
 27  \w     61.00 146.00   1.00   20.00    --  111.00 178.00-180.00   85
 28  \w    103.00 178.00   1.00   20.00    --  111.00  77.00   0.00   75
 29  \w     36.00 109.00   1.00   20.00    --  111.00-111.00-150.00   73
 30  \w     36.00 109.00   1.00   20.00    --  111.00-111.00-120.00   73
 31  \w     36.00 109.00   1.00   20.00    --  111.00-111.00 150.00   73
 32  \w     87.00 178.00   1.00   20.00    --  111.00  30.00  90.00   91
 33  \w    -64.00  31.00   1.00    5.00    --  -42.03  37.00 -30.00   95
 34  \w   -115.00 -20.00   1.00    5.00    --  -42.03 -37.00 -30.00   95
 35  \w   -115.00 -20.00   1.00    5.00    --  -42.03 -37.00  30.00   95
 36  \w     10.00  42.00   1.00    5.00    --   42.03  79.00 165.75   32
 37  \w     10.00  42.00   1.00    5.00    --   42.03  80.00 -78.90   32
 38  \w      9.00  42.00   1.00    5.00    --   42.03  82.00-151.01   33
 39  \w     10.00  42.00   1.00    5.00    --   42.03  80.00 102.04   32
 40  \w     83.00 178.00   1.00   20.00    --  111.00  61.00 -90.00   95
 41  \w     83.00 178.00   1.00   20.00    --  111.00  61.00   0.00   95
 42  \w     83.00 178.00   1.00   20.00    --  111.00  61.00-120.00   95
;
_diffrn_measurement_device 'four-circle diffractometer'
_diffrn_measurement_device_type 'SuperNova, Dual, Cu at home/near, AtlasS2'
_diffrn_measurement_method '\w scans'
_diffrn_radiation_type CuK\a
_diffrn_radiation_wavelength 1.54184
_diffrn_reflns_av_R_equivalents 0.0547
_diffrn_reflns_av_unetI/netI 0.0315
_diffrn_reflns_Laue_measured_fraction_full 0.999
_diffrn_reflns_Laue_measured_fraction_max 0.982
_diffrn_reflns_limit_h_max 9
_diffrn_reflns_limit_h_min -9
_diffrn_reflns_limit_k_max 27
_diffrn_reflns_limit_k_min -27
_diffrn_reflns_limit_l_max 28
_diffrn_reflns_limit_l_min -28
_diffrn_reflns_number 66186
_diffrn_reflns_point_group_measured_fraction_full 0.999
_diffrn_reflns_point_group_measured_fraction_max 0.982
_diffrn_reflns_theta_full 67.684
_diffrn_reflns_theta_max 77.059
_diffrn_reflns_theta_min 3.819
_exptl_absorpt_coefficient_mu 2.785
_exptl_absorpt_correction_T_max 1.00000
_exptl_absorpt_correction_T_min 0.72736
_exptl_absorpt_correction_type multi-scan
_exptl_absorpt_process_details
;
CrysAlisPro 1.171.41.93a (Rigaku Oxford Diffraction, 2020)
Empirical absorption correction using spherical harmonics,
implemented in SCALE3 ABSPACK scaling algorithm.
;
_exptl_crystal_colour yellow
_exptl_crystal_colour_primary yellow
_exptl_crystal_density_diffrn 1.522
_exptl_crystal_description plate
_exptl_crystal_F_000 1556
_exptl_crystal_size_max 0.15
_exptl_crystal_size_mid 0.11
_exptl_crystal_size_min 0.04
_refine_diff_density_max 1.631
_refine_diff_density_min -0.903
_refine_diff_density_rms 0.090
_refine_ls_extinction_method none
_refine_ls_goodness_of_fit_ref 1.034
_refine_ls_hydrogen_treatment constr
_refine_ls_matrix_type full
_refine_ls_number_parameters 923
_refine_ls_number_reflns 13852
_refine_ls_number_restraints 140
_refine_ls_restrained_S_all 1.035
_refine_ls_R_factor_all 0.0685
_refine_ls_R_factor_gt 0.0616
_refine_ls_shift/su_max 0.001
_refine_ls_shift/su_mean 0.000
_refine_ls_structure_factor_coef Fsqd
_refine_ls_weighting_details 'w=1/[\s^2^(Fo^2^)+(0.1029P)^2^+4.5206P] where P=(Fo^2^+2Fc^2^)/3'
_refine_ls_weighting_scheme calc
_refine_ls_wR_factor_gt 0.1702
_refine_ls_wR_factor_ref 0.1772
_reflns_Friedel_coverage 0.000
_reflns_number_gt 12080
_reflns_number_total 13852
_reflns_threshold_expression 'I > 2\s(I)'
_cod_data_source_file d3cc00333g9.cif
_cod_data_source_block rm102_auto
_cod_depositor_comments 'Adding full bibliography for 7131367--7131368.cif.'
_cod_original_cell_volume 3330.02(9)
_cod_database_code 7131368
_shelxl_version_number 2014/6
_shelx_space_group_comment
;
The symmetry employed for this shelxl refinement is uniquely defined
by the following loop, which should always be used as a source of
symmetry information in preference to the above space-group names.
They are only intended as comments.
;
_olex2_refinement_description
;
1. Fixed Uiso
 At 1.2 times of:
  All C(H) groups, All C(H,H) groups
 At 1.5 times of:
  All O(H,H) groups
2. Restrained distances
 C8A-C11A \\sim C8B-C11B
 with sigma of 0.04
 S28A-C11A \\sim S2B-C11B
 with sigma of 0.02
 S28A-C8A \\sim S2B-C8B
 with sigma of 0.02
 C9A-C7A \\sim C9B-C7A
 with sigma of 0.04
 C9A-C11A \\sim C9B-C11B
 with sigma of 0.04
 C9A-C8A \\sim C9B-C8B
 with sigma of 0.02
 C7A-C8A \\sim C7A-C8B
 with sigma of 0.02
 C9A-C10A \\sim C9B-C10B
 with sigma of 0.02
 C9A-C8A \\sim C10A-C9A \\sim C11A-C10A \\sim C11B-C10B \\sim C10B-C9B \\sim
C9B-C8B
 with sigma of 0.02
 C10A-C11A \\sim C10B-C11B
 with sigma of 0.02
 C8A-C10A \\sim C8B-C10B
 with sigma of 0.04
 S28A-C9A \\sim S2B-C9B
 with sigma of 0.04
 S2B-C8B \\sim S2B-C11B \\sim S28A-C8A \\sim S28A-C11A
 with sigma of 0.002
 S28A-C7A \\sim S2B-C7A
 with sigma of 0.04
 S28A-C10A \\sim S2B-C10B
 with sigma of 0.04
3. Rigid bond restraints
 C8, C9, C10, C11, S28
 with sigma for 1-2 distances of 0.005 and sigma for 1-3 distances of 0.005
 C24A, C25A, C26A, C27A, C28A, C29A
 with sigma for 1-2 distances of 0.005 and sigma for 1-3 distances of 0.005
4. Uiso/Uaniso restraints and constraints
C8 \\sim C9 \\sim C10 \\sim C11 \\sim S28: within 2A with sigma of 0.01 and
sigma for terminal atoms of 0.02 within 2A
C24A \\sim C25A \\sim C26A \\sim C27A \\sim C28A \\sim C29A: within 2A with
sigma of 0.01 and sigma for terminal atoms of 0.02 within 2A
Uanis(C8A) \\sim Ueq: with sigma of 0.004 and sigma for terminal atoms of 0.008
Uanis(C10A) = Uanis(C11B)
Uanis(S28A) = Uanis(C9B)
Uanis(C11A) = Uanis(C10B)
5. Rigid body (RIGU) restrains
 S28A, C8A, C9A, C10A
 with sigma for 1-2 distances of 0.005 and sigma for 1-3 distances of 0.005
6. Others
 Sof(H7AA)=Sof(S2B)=Sof(C8B)=Sof(C9B)=Sof(H9B)=Sof(C10B)=Sof(H10B)=Sof(C11B)=
 Sof(H11B)=1-FVAR(1)
 Sof(H7A)=Sof(S28A)=Sof(C8A)=Sof(C9A)=Sof(H9A)=Sof(C10A)=Sof(H10A)=Sof(C11A)=
 Sof(H11A)=FVAR(1)
7.a Free rotating group:
 O5(H5B,H5C)
7.b Aromatic/amide H refined with riding coordinates:
 C1(H1), C2(H2), C4(H4), C5(H5), C6(H6), C7(H7), C9(H9), C10(H10), C11(H11),
 C12(H12), C13(H13), C15(H15), C16(H16), C17(H17), C18(H18), C20(H20), C21(H21),
  C22(H22), C26(H26), C27(H27), C28(H28), C33(H33), C34(H34), C35(H35),
 C1A(H1A), C2A(H2A), C4A(H4A), C5A(H5A), C6A(H6A), C7A(H7A), C7A(H7AA),
 C12A(H12A), C13A(H13A), C15A(H15A), C16A(H16A), C17A(H17A), C18A(H18A),
 C20A(H20A), C21A(H21A), C22A(H22A), C26A(H26A), C27A(H27A), C28A(H28A),
 C33A(H33A), C34A(H34A), C35A(H35A), C9B(H9B), C10B(H10B), C11B(H11B), C9A(H9A),
  C10A(H10A), C11A(H11A)
;
_olex2_submission_special_instructions 'No special instructions were received'
_oxdiff_exptl_absorpt_empirical_details
;
Empirical correction (ABSPACK) includes:
- Absorption correction using spherical harmonics
- Frame scaling
- Detector area scaling
;

loop_
_space_group_symop_operation_xyz
'x, y, z'
'-x, -y, -z'

loop_
_atom_site_label
_atom_site_type_symbol
_atom_site_fract_x
_atom_site_fract_y
_atom_site_fract_z
_atom_site_U_iso_or_equiv
_atom_site_adp_type
_atom_site_occupancy
_atom_site_site_symmetry_order
_atom_site_calc_flag
_atom_site_refinement_flags_posn
_atom_site_refinement_flags_adp
_atom_site_refinement_flags_occupancy
_atom_site_disorder_assembly
_atom_site_disorder_group
Zn1 Zn 0.54797(5) 0.28934(2) 0.46629(2) 0.03043(12) Uani 1 1 d . . . . .
S28 S 0.39342(13) 0.62241(6) 0.88261(5) 0.0590(3) Uani 1 1 d . U . . .
S38 S -0.57110(15) 0.16763(6) 0.16067(6) 0.0590(3) Uani 1 1 d . . . . .
F1 F 0.5908(3) 0.06450(12) 0.35198(10) 0.0475(5) Uani 1 1 d . . . . .
F2 F 0.6810(5) 0.13488(17) 0.58027(13) 0.0842(10) Uani 1 1 d . . . . .
F3 F 0.6403(3) 0.34894(11) 0.28586(10) 0.0443(5) Uani 1 1 d . . . . .
F4 F 1.0765(3) 0.42981(12) 0.48309(11) 0.0456(5) Uani 1 1 d . . . . .
O1 O 0.6525(3) 0.20679(12) 0.45775(13) 0.0416(5) Uani 1 1 d . . . . .
O2 O 0.4285(4) 0.18129(14) 0.49956(17) 0.0569(7) Uani 1 1 d . . . . .
O3 O 0.7260(3) 0.32576(12) 0.43221(12) 0.0345(5) Uani 1 1 d . . . . .
O4 O 0.5897(3) 0.41239(13) 0.43082(13) 0.0406(5) Uani 1 1 d . . . . .
N1 N 0.5042(3) 0.35624(13) 0.55464(12) 0.0294(5) Uani 1 1 d . . . . .
N2 N 0.3058(3) 0.25842(13) 0.40103(13) 0.0334(5) Uani 1 1 d . . . . .
C1 C 0.4718(4) 0.41947(16) 0.56586(16) 0.0314(6) Uani 1 1 d . . . . .
H1 H 0.4652 0.4316 0.5306 0.038 Uiso 1 1 calc R U . . .
C2 C 0.4477(4) 0.46733(16) 0.62636(16) 0.0328(6) Uani 1 1 d . . . . .
H2 H 0.4261 0.5116 0.6323 0.039 Uiso 1 1 calc R U . . .
C3 C 0.4550(4) 0.45097(16) 0.67906(15) 0.0308(6) Uani 1 1 d . . . . .
C4 C 0.4872(4) 0.38503(17) 0.66643(16) 0.0357(6) Uani 1 1 d . . . . .
H4 H 0.4924 0.3713 0.7006 0.043 Uiso 1 1 calc R U . . .
C5 C 0.5115(4) 0.33984(16) 0.60523(16) 0.0347(6) Uani 1 1 d . . . . .
H5 H 0.5344 0.2953 0.5981 0.042 Uiso 1 1 calc R U . . .
C6 C 0.4322(4) 0.50186(17) 0.74408(16) 0.0339(6) Uani 1 1 d . . . . .
H6 H 0.4217 0.5471 0.7502 0.041 Uiso 1 1 calc R U . . .
C7 C 0.4255(4) 0.48843(19) 0.79533(17) 0.0395(7) Uani 1 1 d . . . . .
H7 H 0.4330 0.4426 0.7881 0.047 Uiso 1 1 calc R U . . .
C8 C 0.4076(5) 0.5374(2) 0.86114(17) 0.0458(8) Uani 1 1 d . U . . .
C9 C 0.3981(6) 0.5214(3) 0.9144(2) 0.0632(10) Uani 1 1 d . U . . .
H9 H 0.4015 0.4773 0.9125 0.076 Uiso 1 1 calc R U . . .
C10 C 0.3828(6) 0.5817(3) 0.9709(2) 0.0702(12) Uani 1 1 d . U . . .
H10 H 0.3759 0.5823 1.0121 0.084 Uiso 1 1 calc R U . . .
C11 C 0.3786(5) 0.6377(3) 0.9616(2) 0.0665(11) Uani 1 1 d . U . . .
H11 H 0.3686 0.6815 0.9953 0.080 Uiso 1 1 calc R U . . .
C12 C 0.2876(5) 0.25998(17) 0.34240(17) 0.0391(7) Uani 1 1 d . . . . .
H12 H 0.3918 0.2762 0.3316 0.047 Uiso 1 1 calc R U . . .
C13 C 0.1253(5) 0.23922(19) 0.29738(18) 0.0422(7) Uani 1 1 d . . . . .
H13 H 0.1197 0.2406 0.2563 0.051 Uiso 1 1 calc R U . . .
C14 C -0.0297(5) 0.21636(16) 0.31192(17) 0.0377(7) Uani 1 1 d . . . . .
C15 C -0.0124(5) 0.21576(18) 0.37336(19) 0.0409(7) Uani 1 1 d . . . . .
H15 H -0.1157 0.2012 0.3858 0.049 Uiso 1 1 calc R U . . .
C16 C 0.1555(4) 0.23642(18) 0.41585(18) 0.0382(7) Uani 1 1 d . . . . .
H16 H 0.1654 0.2351 0.4571 0.046 Uiso 1 1 calc R U . . .
C17 C -0.2028(5) 0.19472(19) 0.26385(18) 0.0415(7) Uani 1 1 d . . . . .
H17 H -0.2077 0.2048 0.2274 0.050 Uiso 1 1 calc R U . . .
C18 C -0.3532(5) 0.16209(19) 0.26760(18) 0.0412(7) Uani 1 1 d . . . . .
H18 H -0.3479 0.1518 0.3040 0.049 Uiso 1 1 calc R U . . .
C19 C -0.5259(5) 0.14079(19) 0.22013(19) 0.0429(8) Uani 1 1 d . . . . .
C20 C -0.6709(4) 0.09805(15) 0.22079(15) 0.0305(6) Uani 1 1 d . . . . .
H20 H -0.6729 0.0789 0.2508 0.037 Uiso 1 1 calc R U . . .
C21 C -0.8226(5) 0.0877(2) 0.1659(2) 0.0487(9) Uani 1 1 d . . . . .
H21 H -0.9362 0.0594 0.1556 0.058 Uiso 1 1 calc R U . . .
C22 C -0.7826(6) 0.1224(2) 0.1325(2) 0.0564(10) Uani 1 1 d . . . . .
H22 H -0.8656 0.1215 0.0965 0.068 Uiso 1 1 calc R U . . .
C23 C 0.5644(5) 0.16854(18) 0.47571(19) 0.0416(7) Uani 1 1 d . . . . .
C24 C 0.6336(4) 0.10305(17) 0.46633(17) 0.0364(7) Uani 1 1 d . . . . .
C25 C 0.6449(4) 0.05295(17) 0.40461(17) 0.0362(6) Uani 1 1 d . . . . .
C26 C 0.7015(5) -0.00883(19) 0.39359(18) 0.0438(8) Uani 1 1 d . . . . .
H26 H 0.7035 -0.0423 0.3500 0.053 Uiso 1 1 calc R U . . .
C27 C 0.7550(6) -0.0207(2) 0.4476(2) 0.0518(9) Uani 1 1 d . . . . .
H27 H 0.7972 -0.0623 0.4414 0.062 Uiso 1 1 calc R U . . .
C28 C 0.7477(7) 0.0279(2) 0.5110(2) 0.0602(11) Uani 1 1 d . . . . .
H28 H 0.7844 0.0200 0.5483 0.072 Uiso 1 1 calc R U . . .
C29 C 0.6863(6) 0.0873(2) 0.51833(19) 0.0519(9) Uani 1 1 d . . . . .
C30 C 0.7083(4) 0.37678(16) 0.41983(16) 0.0313(6) Uani 1 1 d . . . . .
C31 C 0.8528(4) 0.38955(15) 0.38595(16) 0.0309(6) Uani 1 1 d . . . . .
C32 C 1.0330(4) 0.41415(17) 0.41850(18) 0.0360(7) Uani 1 1 d . . . . .
C33 C 1.1692(5) 0.4220(2) 0.3871(2) 0.0461(9) Uani 1 1 d . . . . .
H33 H 1.2913 0.4395 0.4109 0.055 Uiso 1 1 calc R U . . .
C34 C 1.1226(5) 0.4039(2) 0.3206(2) 0.0491(9) Uani 1 1 d . . . . .
H34 H 1.2147 0.4080 0.2981 0.059 Uiso 1 1 calc R U . . .
C35 C 0.9447(5) 0.3799(2) 0.2855(2) 0.0448(8) Uani 1 1 d . . . . .
H35 H 0.9133 0.3682 0.2397 0.054 Uiso 1 1 calc R U . . .
C36 C 0.8144(4) 0.37351(17) 0.31949(17) 0.0348(6) Uani 1 1 d . . . . .
Zn1A Zn 0.82289(5) 0.72630(2) 1.05139(2) 0.03357(12) Uani 1 1 d . . . . .
S38A S 1.94385(12) 1.03022(5) 1.28143(5) 0.0483(2) Uani 1 1 d . . . . .
F1A F 0.8694(5) 0.78167(15) 1.28798(14) 0.0754(8) Uani 1 1 d . . . . .
F2A F 0.3818(3) 0.62786(16) 1.12593(12) 0.0638(7) Uani 1 1 d . . . . .
F3A F 0.7514(3) 0.95641(13) 1.07668(14) 0.0592(6) Uani 1 1 d . . . . .
F4A F 0.2987(3) 0.76625(17) 0.93775(15) 0.0763(9) Uani 1 1 d . . . . .
O1A O 0.7197(4) 0.71515(15) 1.11850(14) 0.0479(6) Uani 1 1 d . . . . .
O2A O 0.8649(7) 0.6468(2) 1.1474(2) 0.0923(15) Uani 1 1 d . . . . .
O3A O 0.6524(3) 0.78130(14) 1.03558(12) 0.0421(5) Uani 1 1 d . . . . .
O4A O 0.7798(3) 0.80766(15) 0.96604(14) 0.0463(6) Uani 1 1 d . . . . .
N1A N 0.8619(4) 0.64188(15) 0.97448(14) 0.0362(6) Uani 1 1 d . . . . .
N2A N 1.0664(3) 0.78959(14) 1.09504(12) 0.0309(5) Uani 1 1 d . . . . .
C1A C 0.8744(5) 0.64666(19) 0.91815(19) 0.0443(8) Uani 1 1 d . . . . .
H1A H 0.8631 0.6891 0.9171 0.053 Uiso 1 1 calc R U . . .
C2A C 0.9027(5) 0.59262(19) 0.86299(18) 0.0412(7) Uani 1 1 d . . . . .
H2A H 0.9110 0.5984 0.8247 0.049 Uiso 1 1 calc R U . . .
C3A C 0.9198(4) 0.52945(17) 0.86173(16) 0.0343(6) Uani 1 1 d . . . . .
C4A C 0.9065(5) 0.5256(2) 0.92005(18) 0.0455(8) Uani 1 1 d . . . . .
H4A H 0.9184 0.4839 0.9224 0.055 Uiso 1 1 calc R U . . .
C5A C 0.8766(5) 0.5812(2) 0.97401(18) 0.0426(8) Uani 1 1 d . . . . .
H5A H 0.8660 0.5765 1.0126 0.051 Uiso 1 1 calc R U . . .
C6A C 0.9507(4) 0.47022(19) 0.80395(17) 0.0386(7) Uani 1 1 d . . . . .
H6A H 0.9792 0.4312 0.8092 0.046 Uiso 1 1 calc R U . . .
C7A C 0.9412(4) 0.46758(17) 0.74399(16) 0.0346(6) Uani 1 1 d D . . . .
H7A H 0.9142 0.5077 0.7407 0.042 Uiso 0.789(5) 1 calc R U P A 1
H7AA H 0.9086 0.5055 0.7374 0.042 Uiso 0.211(5) 1 calc R U P A 2
C12A C 1.0876(5) 0.85737(18) 1.11467(17) 0.0386(7) Uani 1 1 d . . . . .
H12A H 0.9848 0.8765 1.1059 0.046 Uiso 1 1 calc R U . . .
C13A C 1.2511(5) 0.90080(18) 1.14697(17) 0.0392(7) Uani 1 1 d . . . . .
H13A H 1.2593 0.9489 1.1607 0.047 Uiso 1 1 calc R U . . .
C14A C 1.4053(4) 0.87375(16) 1.15948(14) 0.0305(6) Uani 1 1 d . . . . .
C15A C 1.3818(4) 0.80263(18) 1.13678(18) 0.0381(7) Uani 1 1 d . . . . .
H15A H 1.4831 0.7814 1.1424 0.046 Uiso 1 1 calc R U . . .
C16A C 1.2138(4) 0.76336(18) 1.10645(18) 0.0373(7) Uani 1 1 d . . . . .
H16A H 1.2010 0.7152 1.0928 0.045 Uiso 1 1 calc R U . . .
C17A C 1.5791(4) 0.91983(17) 1.19597(15) 0.0348(6) Uani 1 1 d . . . . .
H17A H 1.5843 0.9676 1.2085 0.042 Uiso 1 1 calc R U . . .
C18A C 1.7302(4) 0.89869(18) 1.21258(16) 0.0357(6) Uani 1 1 d . . . . .
H18A H 1.7249 0.8504 1.1963 0.043 Uiso 1 1 calc R U . . .
C19A C 1.9016(5) 0.94190(19) 1.25297(17) 0.0378(7) Uani 1 1 d . . . . .
C20A C 2.0468(5) 0.9201(2) 1.27769(19) 0.0458(8) Uani 1 1 d . . . . .
H20A H 2.0503 0.8734 1.2678 0.055 Uiso 1 1 calc R U . . .
C21A C 2.1909(5) 0.9752(2) 1.3196(2) 0.0523(9) Uani 1 1 d . . . . .
H21A H 2.3016 0.9693 1.3407 0.063 Uiso 1 1 calc R U . . .
C22A C 2.1540(6) 1.0374(2) 1.3264(2) 0.0530(9) Uani 1 1 d . . . . .
H22A H 2.2349 1.0797 1.3529 0.064 Uiso 1 1 calc R U . . .
C23A C 0.7557(5) 0.68532(19) 1.15376(17) 0.0419(8) Uani 1 1 d . . . . .
C24A C 0.6336(6) 0.7032(2) 1.20592(19) 0.0497(8) Uani 1 1 d . U . . .
C25A C 0.6927(7) 0.7532(2) 1.2699(2) 0.0595(10) Uani 1 1 d . U . . .
C26A C 0.5817(8) 0.7769(2) 1.3164(2) 0.0664(11) Uani 1 1 d . U . . .
H26A H 0.6293 0.8111 1.3609 0.080 Uiso 1 1 calc R U . . .
C27A C 0.4012(9) 0.7483(2) 1.2944(3) 0.0711(12) Uani 1 1 d . U . . .
H27A H 0.3221 0.7638 1.3243 0.085 Uiso 1 1 calc R U . . .
C28A C 0.3314(8) 0.6982(3) 1.2308(2) 0.0620(10) Uani 1 1 d . U . . .
H28A H 0.2061 0.6792 1.2168 0.074 Uiso 1 1 calc R U . . .
C29A C 0.4491(6) 0.6755(2) 1.1866(2) 0.0477(8) Uani 1 1 d . U . . .
C30A C 0.6690(4) 0.81247(19) 1.00060(16) 0.0360(7) Uani 1 1 d . . . . .
C31A C 0.5319(5) 0.8600(2) 1.00609(17) 0.0412(8) Uani 1 1 d . . . . .
C32A C 0.3490(5) 0.8349(3) 0.9757(2) 0.0555(10) Uani 1 1 d . . . . .
C33A C 0.2194(6) 0.8762(3) 0.9828(3) 0.0652(13) Uani 1 1 d . . . . .
H33A H 0.0961 0.8570 0.9615 0.078 Uiso 1 1 calc R U . . .
C34A C 0.2717(7) 0.9454(3) 1.0210(3) 0.0684(14) Uani 1 1 d . . . . .
H34A H 0.1835 0.9747 1.0256 0.082 Uiso 1 1 calc R U . . .
C35A C 0.4504(7) 0.9744(3) 1.0534(2) 0.0594(11) Uani 1 1 d . . . . .
H35A H 0.4857 1.0227 1.0804 0.071 Uiso 1 1 calc R U . . .
C36A C 0.5756(5) 0.9301(2) 1.0448(2) 0.0461(8) Uani 1 1 d . . . . .
S2B S 0.960(2) 0.4190(7) 0.6188(5) 0.038(2) Uani 0.211(5) 1 d D . P A 2
C8B C 0.978(7) 0.4100(12) 0.6905(8) 0.049(12) Uani 0.211(5) 1 d D . P A 2
C9B C 0.986(7) 0.3440(13) 0.6782(14) 0.0487(4) Uani 0.211(5) 1 d D . P A 2
H9B H 0.9777 0.3277 0.7101 0.058 Uiso 0.211(5) 1 calc R U P A 2
C10B C 1.005(5) 0.3032(13) 0.6153(12) 0.0457(13) Uani 0.211(5) 1 d D . P A 2
H10B H 1.0309 0.2577 0.6010 0.055 Uiso 0.211(5) 1 calc R U P A 2
C11B C 0.985(8) 0.3342(10) 0.5752(13) 0.0392(12) Uani 0.211(5) 1 d D . P A 2
H11B H 0.9847 0.3119 0.5291 0.047 Uiso 0.211(5) 1 calc R U P A 2
O5 O 1.0984(7) 0.1372(3) 0.5101(3) 0.0983(15) Uani 1 1 d G . . . .
H5B H 1.0499 0.0990 0.4746 0.147 Uiso 1 1 d G U . . .
H5C H 1.2070 0.1506 0.5077 0.147 Uiso 1 1 d G U . . .
S28A S 1.0099(3) 0.33366(9) 0.67944(9) 0.0487(4) Uani 0.789(5) 1 d D U P A 1
C8A C 0.9669(17) 0.4113(3) 0.6833(4) 0.0312(18) Uani 0.789(5) 1 d D U P A 1
C9A C 0.963(3) 0.4088(8) 0.6228(6) 0.045(3) Uani 0.789(5) 1 d D U P A 1
H9A H 0.9414 0.4467 0.6145 0.054 Uiso 0.789(5) 1 calc R U P A 1
C10A C 0.9929(19) 0.3472(3) 0.5737(4) 0.0392(12) Uani 0.789(5) 1 d D U P A 1
H10A H 0.9957 0.3390 0.5297 0.047 Uiso 0.789(5) 1 calc R U P A 1
C11A C 1.0173(11) 0.3005(3) 0.5966(3) 0.0457(13) Uani 0.789(5) 1 d D . P A 1
H11A H 1.0362 0.2549 0.5703 0.055 Uiso 0.789(5) 1 calc R U P A 1

loop_
_atom_site_aniso_label
_atom_site_aniso_U_11
_atom_site_aniso_U_22
_atom_site_aniso_U_33
_atom_site_aniso_U_23
_atom_site_aniso_U_13
_atom_site_aniso_U_12
Zn1 0.0250(2) 0.0300(2) 0.0340(2) 0.01244(17) 0.00693(15) 0.00453(15)
S28 0.0396(5) 0.0606(6) 0.0477(5) -0.0012(4) 0.0158(4) -0.0030(4)
S38 0.0524(6) 0.0680(7) 0.0620(6) 0.0418(6) -0.0047(5) 0.0000(5)
F1 0.0553(13) 0.0497(12) 0.0373(10) 0.0209(9) 0.0030(9) 0.0144(10)
F2 0.136(3) 0.0733(19) 0.0387(13) 0.0148(13) 0.0273(16) 0.0410(19)
F3 0.0360(10) 0.0522(12) 0.0411(11) 0.0224(9) -0.0010(8) 0.0006(8)
F4 0.0289(9) 0.0563(12) 0.0490(11) 0.0276(10) -0.0050(8) -0.0018(8)
O1 0.0345(12) 0.0347(12) 0.0537(14) 0.0188(11) 0.0065(10) 0.0089(9)
O2 0.0424(14) 0.0415(14) 0.076(2) 0.0139(14) 0.0211(13) 0.0109(11)
O3 0.0267(10) 0.0377(11) 0.0444(12) 0.0217(10) 0.0118(9) 0.0080(8)
O4 0.0288(11) 0.0474(13) 0.0554(14) 0.0289(12) 0.0143(10) 0.0153(10)
N1 0.0224(11) 0.0317(12) 0.0306(12) 0.0119(10) 0.0047(9) 0.0022(9)
N2 0.0258(12) 0.0318(13) 0.0358(13) 0.0096(11) 0.0058(10) 0.0055(10)
C1 0.0267(14) 0.0336(15) 0.0346(15) 0.0163(12) 0.0064(11) 0.0057(11)
C2 0.0269(14) 0.0318(14) 0.0386(16) 0.0152(13) 0.0065(12) 0.0049(11)
C3 0.0198(13) 0.0342(15) 0.0328(15) 0.0122(12) 0.0019(11) 0.0016(11)
C4 0.0376(16) 0.0355(16) 0.0343(16) 0.0170(13) 0.0060(12) 0.0047(12)
C5 0.0361(16) 0.0315(15) 0.0363(16) 0.0155(13) 0.0077(12) 0.0052(12)
C6 0.0234(13) 0.0361(15) 0.0349(15) 0.0103(13) 0.0051(11) 0.0036(11)
C7 0.0291(15) 0.0462(18) 0.0340(16) 0.0112(14) 0.0035(12) 0.0059(13)
C8 0.0278(15) 0.063(2) 0.0317(15) 0.0099(15) 0.0035(12) 0.0069(14)
C9 0.043(2) 0.096(3) 0.0386(18) 0.0191(19) 0.0078(15) 0.022(2)
C10 0.045(2) 0.110(3) 0.0349(18) 0.015(2) 0.0080(16) 0.014(2)
C11 0.0325(18) 0.085(3) 0.0411(18) -0.0050(18) 0.0092(15) -0.0045(19)
C12 0.0372(17) 0.0336(16) 0.0383(17) 0.0110(13) 0.0049(13) 0.0022(13)
C13 0.0435(19) 0.0395(17) 0.0395(17) 0.0163(14) 0.0046(14) 0.0041(14)
C14 0.0381(17) 0.0290(15) 0.0398(17) 0.0108(13) 0.0049(13) 0.0090(12)
C15 0.0297(16) 0.0400(17) 0.0505(19) 0.0169(15) 0.0129(14) 0.0069(13)
C16 0.0297(15) 0.0416(17) 0.0405(17) 0.0147(14) 0.0106(13) 0.0093(13)
C17 0.0416(18) 0.0412(18) 0.0414(18) 0.0195(15) 0.0061(14) 0.0070(14)
C18 0.0379(17) 0.0428(18) 0.0436(18) 0.0210(15) 0.0051(14) 0.0095(14)
C19 0.0357(17) 0.0443(18) 0.0460(19) 0.0208(16) 0.0006(14) 0.0078(14)
C20 0.0334(15) 0.0238(13) 0.0326(14) 0.0138(11) -0.0011(11) 0.0047(11)
C21 0.0346(18) 0.050(2) 0.055(2) 0.0238(18) -0.0036(15) 0.0025(15)
C22 0.046(2) 0.068(3) 0.058(2) 0.038(2) -0.0103(18) 0.0062(18)
C23 0.0313(16) 0.0347(16) 0.0467(19) 0.0102(14) 0.0019(13) 0.0044(13)
C24 0.0319(15) 0.0341(16) 0.0405(17) 0.0148(13) 0.0076(13) 0.0053(12)
C25 0.0346(16) 0.0374(16) 0.0361(16) 0.0176(13) 0.0040(12) 0.0058(12)
C26 0.051(2) 0.0409(18) 0.0367(17) 0.0142(14) 0.0093(15) 0.0154(15)
C27 0.067(3) 0.044(2) 0.050(2) 0.0245(17) 0.0134(18) 0.0190(18)
C28 0.086(3) 0.058(2) 0.045(2) 0.029(2) 0.016(2) 0.022(2)
C29 0.070(3) 0.048(2) 0.0355(18) 0.0152(16) 0.0171(17) 0.0147(18)
C30 0.0214(13) 0.0333(15) 0.0360(15) 0.0145(12) 0.0018(11) 0.0037(11)
C31 0.0257(14) 0.0289(14) 0.0402(16) 0.0175(12) 0.0065(12) 0.0065(11)
C32 0.0265(15) 0.0375(16) 0.0491(18) 0.0249(15) 0.0060(13) 0.0065(12)
C33 0.0242(15) 0.054(2) 0.076(3) 0.044(2) 0.0107(15) 0.0084(14)
C34 0.0398(19) 0.058(2) 0.074(3) 0.046(2) 0.0276(18) 0.0185(16)
C35 0.049(2) 0.049(2) 0.052(2) 0.0326(17) 0.0208(16) 0.0159(16)
C36 0.0311(15) 0.0341(15) 0.0422(17) 0.0202(13) 0.0064(13) 0.0071(12)
Zn1A 0.0277(2) 0.0416(2) 0.0302(2) 0.01515(18) 0.00667(16) 0.00634(16)
S38A 0.0381(4) 0.0472(5) 0.0553(5) 0.0236(4) 0.0016(4) -0.0006(4)
F1A 0.100(2) 0.0596(16) 0.0582(16) 0.0307(13) -0.0032(15) -0.0146(15)
F2A 0.0537(14) 0.096(2) 0.0458(13) 0.0332(13) 0.0147(11) 0.0189(13)
F3A 0.0496(13) 0.0517(13) 0.0775(17) 0.0341(13) 0.0046(12) 0.0048(10)
F4A 0.0404(13) 0.084(2) 0.0686(17) 0.0110(15) -0.0137(12) 0.0112(12)
O1A 0.0519(15) 0.0649(17) 0.0542(15) 0.0428(14) 0.0286(12) 0.0292(13)
O2A 0.136(4) 0.112(3) 0.075(2) 0.065(2) 0.044(2) 0.090(3)
O3A 0.0296(11) 0.0619(15) 0.0429(13) 0.0312(12) 0.0060(9) 0.0114(10)
O4A 0.0392(13) 0.0617(16) 0.0513(15) 0.0341(13) 0.0167(11) 0.0167(11)
N1A 0.0260(12) 0.0404(14) 0.0352(13) 0.0114(11) 0.0073(10) 0.0015(10)
N2A 0.0277(12) 0.0387(13) 0.0261(11) 0.0148(10) 0.0045(9) 0.0064(10)
C1A 0.048(2) 0.0395(18) 0.0448(19) 0.0163(15) 0.0187(15) 0.0026(15)
C2A 0.0412(18) 0.0431(18) 0.0397(17) 0.0177(15) 0.0163(14) 0.0023(14)
C3A 0.0194(13) 0.0434(17) 0.0349(15) 0.0149(13) 0.0016(11) 0.0025(11)
C4A 0.051(2) 0.050(2) 0.0382(18) 0.0220(16) 0.0058(15) 0.0177(16)
C5A 0.0393(18) 0.056(2) 0.0345(16) 0.0216(16) 0.0061(13) 0.0148(15)
C6A 0.0308(15) 0.0430(17) 0.0398(17) 0.0170(14) 0.0064(13) 0.0080(13)
C7A 0.0253(14) 0.0359(15) 0.0367(16) 0.0120(13) 0.0050(12) 0.0039(11)
C12A 0.0335(16) 0.0399(17) 0.0399(17) 0.0180(14) -0.0010(13) 0.0108(13)
C13A 0.0413(18) 0.0364(16) 0.0386(17) 0.0178(14) 0.0014(13) 0.0095(13)
C14A 0.0311(14) 0.0370(15) 0.0247(13) 0.0148(12) 0.0066(11) 0.0072(12)
C15A 0.0281(15) 0.0406(17) 0.0469(18) 0.0219(15) 0.0042(13) 0.0096(13)
C16A 0.0325(16) 0.0361(16) 0.0441(17) 0.0197(14) 0.0053(13) 0.0088(12)
C17A 0.0372(16) 0.0369(16) 0.0295(14) 0.0153(13) 0.0053(12) 0.0053(12)
C18A 0.0344(16) 0.0408(17) 0.0318(15) 0.0171(13) 0.0057(12) 0.0047(13)
C19A 0.0348(16) 0.0448(18) 0.0339(16) 0.0190(14) 0.0057(13) 0.0043(13)
C20A 0.0365(18) 0.057(2) 0.0436(19) 0.0260(17) 0.0012(14) 0.0016(15)
C21A 0.0389(19) 0.072(3) 0.048(2) 0.035(2) -0.0041(15) -0.0026(17)
C22A 0.044(2) 0.061(2) 0.046(2) 0.0234(19) 0.0009(16) -0.0063(17)
C23A 0.053(2) 0.0411(17) 0.0336(16) 0.0202(14) 0.0010(14) 0.0133(15)
C24A 0.078(2) 0.0435(18) 0.0378(16) 0.0271(14) 0.0108(16) 0.0179(17)
C25A 0.091(3) 0.0417(19) 0.0455(19) 0.0223(16) 0.0113(18) 0.0008(19)
C26A 0.118(3) 0.041(2) 0.051(2) 0.0255(17) 0.034(2) 0.015(2)
C27A 0.118(3) 0.050(2) 0.058(2) 0.0278(18) 0.041(2) 0.019(2)
C28A 0.085(3) 0.066(2) 0.053(2) 0.0355(18) 0.0320(19) 0.025(2)
C29A 0.0539(19) 0.054(2) 0.0496(19) 0.0319(16) 0.0192(15) 0.0199(16)
C30A 0.0235(14) 0.0517(19) 0.0339(15) 0.0221(14) 0.0011(11) 0.0068(13)
C31A 0.0329(16) 0.065(2) 0.0344(16) 0.0292(16) 0.0083(13) 0.0157(15)
C32A 0.0367(19) 0.082(3) 0.046(2) 0.028(2) 0.0026(16) 0.0180(19)
C33A 0.038(2) 0.098(4) 0.063(3) 0.040(3) 0.0042(19) 0.027(2)
C34A 0.053(3) 0.107(4) 0.075(3) 0.060(3) 0.024(2) 0.045(3)
C35A 0.067(3) 0.067(3) 0.065(3) 0.043(2) 0.023(2) 0.029(2)
C36A 0.0394(18) 0.064(2) 0.049(2) 0.0374(19) 0.0097(15) 0.0149(16)
S2B 0.029(3) 0.046(4) 0.031(3) 0.013(3) 0.002(2) 0.005(3)
C8B 0.023(14) 0.09(3) 0.030(13) 0.029(14) 0.000(9) -0.004(12)
C9B 0.0606(11) 0.0456(8) 0.0468(6) 0.0212(5) 0.0238(6) 0.0213(6)
C10B 0.049(3) 0.042(2) 0.043(4) 0.013(3) 0.020(3) 0.0123(17)
C11B 0.029(2) 0.045(3) 0.0353(17) 0.0127(19) 0.0049(13) 0.003(3)
O5 0.094(3) 0.087(3) 0.142(5) 0.066(3) 0.054(3) 0.022(2)
S28A 0.0606(11) 0.0456(8) 0.0468(6) 0.0212(5) 0.0238(6) 0.0213(6)
C8A 0.024(3) 0.029(3) 0.034(3) 0.010(2) 0.003(2) 0.005(2)
C9A 0.038(5) 0.046(5) 0.048(4) 0.019(3) 0.010(3) 0.007(3)
C10A 0.029(2) 0.045(3) 0.0353(17) 0.0127(19) 0.0049(13) 0.003(3)
C11A 0.049(3) 0.042(2) 0.043(4) 0.013(3) 0.020(3) 0.0123(17)

loop_
_atom_type_symbol
_atom_type_description
_atom_type_scat_dispersion_real
_atom_type_scat_dispersion_imag
_atom_type_scat_source
C C 0.0181 0.0091 'International Tables Vol C Tables 4.2.6.8 and 6.1.1.4'
H H 0.0000 0.0000 'International Tables Vol C Tables 4.2.6.8 and 6.1.1.4'
F F 0.0727 0.0534 'International Tables Vol C Tables 4.2.6.8 and 6.1.1.4'
N N 0.0311 0.0180 'International Tables Vol C Tables 4.2.6.8 and 6.1.1.4'
O O 0.0492 0.0322 'International Tables Vol C Tables 4.2.6.8 and 6.1.1.4'
S S 0.3331 0.5567 'International Tables Vol C Tables 4.2.6.8 and 6.1.1.4'
Zn Zn -1.5491 0.6778 'International Tables Vol C Tables 4.2.6.8 and 6.1.1.4'

loop_
_geom_angle_atom_site_label_1
_geom_angle_atom_site_label_2
_geom_angle_atom_site_label_3
_geom_angle
_geom_angle_site_symmetry_1
_geom_angle_site_symmetry_3
_geom_angle_publ_flag
O1 Zn1 N1 119.90(11) . . ?
O1 Zn1 N2 108.62(11) . . ?
O3 Zn1 O1 97.22(10) . . ?
O3 Zn1 N1 115.39(10) . . ?
O3 Zn1 N2 108.82(11) . . ?
N1 Zn1 N2 106.38(10) . . ?
C11 S28 C8 90.8(3) . . ?
C22 S38 C19 92.00(19) . . ?
C23 O1 Zn1 114.5(2) . . ?
C30 O3 Zn1 122.67(19) . . ?
C1 N1 Zn1 121.1(2) . . ?
C1 N1 C5 117.8(3) . . ?
C5 N1 Zn1 121.1(2) . . ?
C12 N2 Zn1 122.0(2) . . ?
C12 N2 C16 117.5(3) . . ?
C16 N2 Zn1 120.5(2) . . ?
N1 C1 H1 118.7 . . ?
N1 C1 C2 122.6(3) . . ?
C2 C1 H1 118.7 . . ?
C1 C2 H2 119.9 . . ?
C1 C2 C3 120.2(3) . . ?
C3 C2 H2 119.9 . . ?
C2 C3 C6 120.7(3) . . ?
C4 C3 C2 116.5(3) . . ?
C4 C3 C6 122.8(3) . . ?
C3 C4 H4 119.7 . . ?
C5 C4 C3 120.6(3) . . ?
C5 C4 H4 119.7 . . ?
N1 C5 C4 122.4(3) . . ?
N1 C5 H5 118.8 . . ?
C4 C5 H5 118.8 . . ?
C3 C6 H6 118.0 . . ?
C7 C6 C3 124.0(3) . . ?
C7 C6 H6 118.0 . . ?
C6 C7 H7 117.0 . . ?
C6 C7 C8 126.1(4) . . ?
C8 C7 H7 117.0 . . ?
C7 C8 S28 122.8(3) . . ?
C9 C8 S28 112.3(3) . . ?
C9 C8 C7 124.9(4) . . ?
C8 C9 H9 125.4 . . ?
C10 C9 C8 109.2(5) . . ?
C10 C9 H9 125.4 . . ?
C9 C10 H10 122.6 . . ?
C11 C10 C9 114.8(5) . . ?
C11 C10 H10 122.6 . . ?
S28 C11 H11 123.5 . . ?
C10 C11 S28 112.9(4) . . ?
C10 C11 H11 123.5 . . ?
N2 C12 H12 118.4 . . ?
N2 C12 C13 123.1(3) . . ?
C13 C12 H12 118.4 . . ?
C12 C13 H13 120.0 . . ?
C12 C13 C14 120.0(3) . . ?
C14 C13 H13 120.0 . . ?
C13 C14 C15 117.2(3) . . ?
C13 C14 C17 119.7(3) . . ?
C15 C14 C17 123.1(3) . . ?
C14 C15 H15 120.1 . . ?
C16 C15 C14 119.7(3) . . ?
C16 C15 H15 120.1 . . ?
N2 C16 C15 122.5(3) . . ?
N2 C16 H16 118.8 . . ?
C15 C16 H16 118.8 . . ?
C14 C17 H17 117.6 . . ?
C18 C17 C14 124.8(3) . . ?
C18 C17 H17 117.6 . . ?
C17 C18 H18 117.5 . . ?
C17 C18 C19 125.0(4) . . ?
C19 C18 H18 117.5 . . ?
C18 C19 S38 123.6(3) . . ?
C20 C19 S38 113.9(3) . . ?
C20 C19 C18 122.5(3) . . ?
C19 C20 H20 126.3 . . ?
C19 C20 C21 107.5(3) . . ?
C21 C20 H20 126.3 . . ?
C20 C21 H21 123.4 . . ?
C22 C21 C20 113.2(3) . . ?
C22 C21 H21 123.4 . . ?
S38 C22 H22 123.3 . . ?
C21 C22 S38 113.4(3) . . ?
C21 C22 H22 123.3 . . ?
O1 C23 C24 116.1(3) . . ?
O2 C23 O1 124.9(3) . . ?
O2 C23 C24 119.0(3) . . ?
C25 C24 C23 122.1(3) . . ?
C25 C24 C29 114.8(3) . . ?
C29 C24 C23 123.0(3) . . ?
F1 C25 C24 117.5(3) . . ?
F1 C25 C26 118.5(3) . . ?
C26 C25 C24 123.9(3) . . ?
C25 C26 H26 120.9 . . ?
C25 C26 C27 118.3(3) . . ?
C27 C26 H26 120.9 . . ?
C26 C27 H27 119.7 . . ?
C26 C27 C28 120.5(4) . . ?
C28 C27 H27 119.7 . . ?
C27 C28 H28 120.9 . . ?
C29 C28 C27 118.3(4) . . ?
C29 C28 H28 120.9 . . ?
F2 C29 C24 117.7(4) . . ?
F2 C29 C28 118.2(4) . . ?
C28 C29 C24 124.2(4) . . ?
O3 C30 C31 112.3(2) . . ?
O4 C30 O3 127.5(3) . . ?
O4 C30 C31 120.2(3) . . ?
C32 C31 C30 122.2(3) . . ?
C36 C31 C30 121.6(3) . . ?
C36 C31 C32 116.1(3) . . ?
F4 C32 C31 118.0(3) . . ?
F4 C32 C33 119.0(3) . . ?
C33 C32 C31 123.0(3) . . ?
C32 C33 H33 121.0 . . ?
C34 C33 C32 118.1(3) . . ?
C34 C33 H33 121.0 . . ?
C33 C34 H34 119.2 . . ?
C33 C34 C35 121.7(3) . . ?
C35 C34 H34 119.2 . . ?
C34 C35 H35 121.2 . . ?
C36 C35 C34 117.6(4) . . ?
C36 C35 H35 121.2 . . ?
F3 C36 C31 117.9(3) . . ?
F3 C36 C35 118.6(3) . . ?
C31 C36 C35 123.5(3) . . ?
O1A Zn1A O3A 95.76(10) . . ?
O1A Zn1A N1A 118.40(12) . . ?
O1A Zn1A N2A 108.80(12) . . ?
O3A Zn1A N1A 119.26(12) . . ?
O3A Zn1A N2A 106.57(11) . . ?
N1A Zn1A N2A 107.10(11) . . ?
C22A S38A C19A 91.9(2) . . ?
C23A O1A Zn1A 135.0(2) . . ?
C30A O3A Zn1A 124.3(2) . . ?
C1A N1A Zn1A 117.3(2) . . ?
C5A N1A Zn1A 125.4(2) . . ?
C5A N1A C1A 117.3(3) . . ?
C12A N2A Zn1A 123.1(2) . . ?
C12A N2A C16A 117.5(3) . . ?
C16A N2A Zn1A 119.4(2) . . ?
N1A C1A H1A 118.9 . . ?
N1A C1A C2A 122.3(3) . . ?
C2A C1A H1A 118.9 . . ?
C1A C2A H2A 119.4 . . ?
C1A C2A C3A 121.3(3) . . ?
C3A C2A H2A 119.4 . . ?
C2A C3A C4A 115.5(3) . . ?
C2A C3A C6A 123.2(3) . . ?
C4A C3A C6A 121.2(3) . . ?
C3A C4A H4A 119.5 . . ?
C5A C4A C3A 121.0(3) . . ?
C5A C4A H4A 119.5 . . ?
N1A C5A C4A 122.6(3) . . ?
N1A C5A H5A 118.7 . . ?
C4A C5A H5A 118.7 . . ?
C3A C6A H6A 118.0 . . ?
C7A C6A C3A 124.0(3) . . ?
C7A C6A H6A 118.0 . . ?
C6A C7A H7A 115.7 . . ?
C6A C7A H7AA 119.2 . . ?
C6A C7A C8B 121.6(7) . . ?
C6A C7A C8A 128.5(4) . . ?
C8B C7A H7AA 119.2 . . ?
C8A C7A H7A 115.7 . . ?
N2A C12A H12A 118.4 . . ?
N2A C12A C13A 123.2(3) . . ?
C13A C12A H12A 118.4 . . ?
C12A C13A H13A 120.2 . . ?
C12A C13A C14A 119.6(3) . . ?
C14A C13A H13A 120.2 . . ?
C13A C14A C17A 120.1(3) . . ?
C15A C14A C13A 116.4(3) . . ?
C15A C14A C17A 123.4(3) . . ?
C14A C15A H15A 119.9 . . ?
C16A C15A C14A 120.3(3) . . ?
C16A C15A H15A 119.9 . . ?
N2A C16A C15A 123.0(3) . . ?
N2A C16A H16A 118.5 . . ?
C15A C16A H16A 118.5 . . ?
C14A C17A H17A 118.1 . . ?
C18A C17A C14A 123.9(3) . . ?
C18A C17A H17A 118.1 . . ?
C17A C18A H18A 116.7 . . ?
C17A C18A C19A 126.6(3) . . ?
C19A C18A H18A 116.7 . . ?
C18A C19A S38A 123.6(3) . . ?
C20A C19A S38A 110.8(3) . . ?
C20A C19A C18A 125.5(3) . . ?
C19A C20A H20A 123.7 . . ?
C19A C20A C21A 112.5(4) . . ?
C21A C20A H20A 123.7 . . ?
C20A C21A H21A 123.5 . . ?
C22A C21A C20A 112.9(4) . . ?
C22A C21A H21A 123.5 . . ?
S38A C22A H22A 124.1 . . ?
C21A C22A S38A 111.8(3) . . ?
C21A C22A H22A 124.1 . . ?
O1A C23A C24A 110.0(3) . . ?
O2A C23A O1A 125.5(4) . . ?
O2A C23A C24A 124.5(3) . . ?
C25A C24A C23A 122.4(4) . . ?
C25A C24A C29A 116.2(4) . . ?
C29A C24A C23A 120.8(3) . . ?
F1A C25A C24A 116.3(4) . . ?
F1A C25A C26A 119.2(4) . . ?
C24A C25A C26A 124.5(5) . . ?
C25A C26A H26A 121.6 . . ?
C27A C26A C25A 116.7(5) . . ?
C27A C26A H26A 121.6 . . ?
C26A C27A H27A 118.9 . . ?
C28A C27A C26A 122.2(5) . . ?
C28A C27A H27A 118.9 . . ?
C27A C28A H28A 120.7 . . ?
C27A C28A C29A 118.7(5) . . ?
C29A C28A H28A 120.7 . . ?
F2A C29A C24A 119.8(3) . . ?
F2A C29A C28A 118.5(4) . . ?
C24A C29A C28A 121.7(4) . . ?
O3A C30A C31A 112.0(3) . . ?
O4A C30A O3A 127.3(3) . . ?
O4A C30A C31A 120.6(3) . . ?
C32A C31A C30A 122.0(4) . . ?
C36A C31A C30A 122.5(3) . . ?
C36A C31A C32A 115.4(4) . . ?
F4A C32A C31A 117.7(4) . . ?
F4A C32A C33A 118.8(4) . . ?
C33A C32A C31A 123.5(5) . . ?
C32A C33A H33A 120.8 . . ?
C34A C33A C32A 118.3(4) . . ?
C34A C33A H33A 120.8 . . ?
C33A C34A H34A 119.1 . . ?
C33A C34A C35A 121.7(4) . . ?
C35A C34A H34A 119.1 . . ?
C34A C35A H35A 121.3 . . ?
C34A C35A C36A 117.5(5) . . ?
C36A C35A H35A 121.3 . . ?
F3A C36A C31A 117.3(3) . . ?
F3A C36A C35A 119.1(4) . . ?
C31A C36A C35A 123.6(4) . . ?
C11B S2B C8B 90.1(11) . . ?
C7A C8B S2B 113.1(11) . . ?
C9B C8B C7A 133.4(18) . . ?
C9B C8B S2B 111.5(13) . . ?
C8B C9B H9B 123.5 . . ?
C8B C9B C10B 113.0(19) . . ?
C10B C9B H9B 123.5 . . ?
C9B C10B H10B 123.3 . . ?
C11B C10B C9B 113(2) . . ?
C11B C10B H10B 123.3 . . ?
S2B C11B H11B 124.4 . . ?
C10B C11B S2B 111.2(17) . . ?
C10B C11B H11B 124.4 . . ?
H5B O5 H5C 109.5 . . ?
C11A S28A C8A 92.0(3) . . ?
C7A C8A S28A 122.0(5) . . ?
C9A C8A C7A 129.0(8) . . ?
C9A C8A S28A 108.9(7) . . ?
C8A C9A H9A 122.1 . . ?
C8A C9A C10A 115.8(11) . . ?
C10A C9A H9A 122.1 . . ?
C9A C10A H10A 124.2 . . ?
C11A C10A C9A 111.5(8) . . ?
C11A C10A H10A 124.2 . . ?
S28A C11A H11A 124.2 . . ?
C10A C11A S28A 111.7(5) . . ?
C10A C11A H11A 124.2 . . ?

loop_
_geom_bond_atom_site_label_1
_geom_bond_atom_site_label_2
_geom_bond_distance
_geom_bond_site_symmetry_2
_geom_bond_publ_flag
Zn1 O1 1.976(2) . ?
Zn1 O3 1.939(2) . ?
Zn1 N1 2.013(3) . ?
Zn1 N2 2.031(3) . ?
S28 C8 1.722(5) . ?
S28 C11 1.715(5) . ?
S38 C19 1.706(4) . ?
S38 C22 1.681(4) . ?
F1 C25 1.349(4) . ?
F2 C29 1.354(5) . ?
F3 C36 1.353(4) . ?
F4 C32 1.343(4) . ?
O1 C23 1.269(5) . ?
O2 C23 1.235(5) . ?
O3 C30 1.279(4) . ?
O4 C30 1.222(4) . ?
N1 C1 1.344(4) . ?
N1 C5 1.351(4) . ?
N2 C12 1.346(5) . ?
N2 C16 1.348(4) . ?
C1 H1 0.9500 . ?
C1 C2 1.376(4) . ?
C2 H2 0.9500 . ?
C2 C3 1.397(5) . ?
C3 C4 1.393(5) . ?
C3 C6 1.467(4) . ?
C4 H4 0.9500 . ?
C4 C5 1.370(5) . ?
C5 H5 0.9500 . ?
C6 H6 0.9500 . ?
C6 C7 1.337(5) . ?
C7 H7 0.9500 . ?
C7 C8 1.454(5) . ?
C8 C9 1.420(6) . ?
C9 H9 0.9500 . ?
C9 C10 1.417(7) . ?
C10 H10 0.9500 . ?
C10 C11 1.334(9) . ?
C11 H11 0.9500 . ?
C12 H12 0.9500 . ?
C12 C13 1.374(5) . ?
C13 H13 0.9500 . ?
C13 C14 1.383(5) . ?
C14 C15 1.400(5) . ?
C14 C17 1.467(5) . ?
C15 H15 0.9500 . ?
C15 C16 1.381(5) . ?
C16 H16 0.9500 . ?
C17 H17 0.9500 . ?
C17 C18 1.329(5) . ?
C18 H18 0.9500 . ?
C18 C19 1.459(5) . ?
C19 C20 1.390(5) . ?
C20 H20 0.9500 . ?
C20 C21 1.489(5) . ?
C21 H21 0.9500 . ?
C21 C22 1.340(6) . ?
C22 H22 0.9500 . ?
C23 C24 1.505(5) . ?
C24 C25 1.381(5) . ?
C24 C29 1.391(5) . ?
C25 C26 1.381(5) . ?
C26 H26 0.9500 . ?
C26 C27 1.382(5) . ?
C27 H27 0.9500 . ?
C27 C28 1.388(6) . ?
C28 H28 0.9500 . ?
C28 C29 1.368(6) . ?
C30 C31 1.511(4) . ?
C31 C32 1.387(4) . ?
C31 C36 1.381(5) . ?
C32 C33 1.387(5) . ?
C33 H33 0.9500 . ?
C33 C34 1.375(6) . ?
C34 H34 0.9500 . ?
C34 C35 1.385(6) . ?
C35 H35 0.9500 . ?
C35 C36 1.384(5) . ?
Zn1A O1A 1.926(2) . ?
Zn1A O3A 1.935(2) . ?
Zn1A N1A 2.003(3) . ?
Zn1A N2A 2.030(3) . ?
S38A C19A 1.730(4) . ?
S38A C22A 1.713(4) . ?
F1A C25A 1.348(6) . ?
F2A C29A 1.306(5) . ?
F3A C36A 1.358(5) . ?
F4A C32A 1.349(6) . ?
O1A C23A 1.256(4) . ?
O2A C23A 1.209(5) . ?
O3A C30A 1.273(4) . ?
O4A C30A 1.222(4) . ?
N1A C1A 1.357(5) . ?
N1A C5A 1.337(5) . ?
N2A C12A 1.335(4) . ?
N2A C16A 1.339(4) . ?
C1A H1A 0.9500 . ?
C1A C2A 1.364(5) . ?
C2A H2A 0.9500 . ?
C2A C3A 1.387(5) . ?
C3A C4A 1.394(5) . ?
C3A C6A 1.461(5) . ?
C4A H4A 0.9500 . ?
C4A C5A 1.370(5) . ?
C5A H5A 0.9500 . ?
C6A H6A 0.9500 . ?
C6A C7A 1.341(5) . ?
C7A H7A 0.9500 . ?
C7A H7AA 0.9500 . ?
C7A C8B 1.410(15) . ?
C7A C8A 1.455(6) . ?
C12A H12A 0.9500 . ?
C12A C13A 1.376(5) . ?
C13A H13A 0.9500 . ?
C13A C14A 1.399(4) . ?
C14A C15A 1.394(5) . ?
C14A C17A 1.467(4) . ?
C15A H15A 0.9500 . ?
C15A C16A 1.366(5) . ?
C16A H16A 0.9500 . ?
C17A H17A 0.9500 . ?
C17A C18A 1.333(5) . ?
C18A H18A 0.9500 . ?
C18A C19A 1.449(5) . ?
C19A C20A 1.375(5) . ?
C20A H20A 0.9500 . ?
C20A C21A 1.419(6) . ?
C21A H21A 0.9500 . ?
C21A C22A 1.358(7) . ?
C22A H22A 0.9500 . ?
C23A C24A 1.559(6) . ?
C24A C25A 1.364(6) . ?
C24A C29A 1.398(6) . ?
C25A C26A 1.407(7) . ?
C26A H26A 0.9500 . ?
C26A C27A 1.374(9) . ?
C27A H27A 0.9500 . ?
C27A C28A 1.368(7) . ?
C28A H28A 0.9500 . ?
C28A C29A 1.408(6) . ?
C30A C31A 1.510(5) . ?
C31A C32A 1.396(5) . ?
C31A C36A 1.373(6) . ?
C32A C33A 1.369(6) . ?
C33A H33A 0.9500 . ?
C33A C34A 1.361(8) . ?
C34A H34A 0.9500 . ?
C34A C35A 1.386(8) . ?
C35A H35A 0.9500 . ?
C35A C36A 1.387(6) . ?
S2B C8B 1.724(5) . ?
S2B C11B 1.724(5) . ?
C8B C9B 1.353(15) . ?
C9B H9B 0.9500 . ?
C9B C10B 1.365(15) . ?
C10B H10B 0.9500 . ?
C10B C11B 1.359(15) . ?
C11B H11B 0.9500 . ?
O5 H5B 0.8700 . ?
O5 H5C 0.8697 . ?
S28A C8A 1.724(5) . ?
S28A C11A 1.723(5) . ?
C8A C9A 1.359(11) . ?
C9A H9A 0.9500 . ?
C9A C10A 1.392(12) . ?
C10A H10A 0.9500 . ?
C10A C11A 1.351(7) . ?
C11A H11A 0.9500 . ?

loop_
_geom_torsion_atom_site_label_1
_geom_torsion_atom_site_label_2
_geom_torsion_atom_site_label_3
_geom_torsion_atom_site_label_4
_geom_torsion
_geom_torsion_site_symmetry_1
_geom_torsion_site_symmetry_2
_geom_torsion_site_symmetry_3
_geom_torsion_site_symmetry_4
_geom_torsion_publ_flag
Zn1 O1 C23 O2 -3.1(5) . . . . ?
Zn1 O1 C23 C24 176.6(2) . . . . ?
Zn1 O3 C30 O4 5.1(5) . . . . ?
Zn1 O3 C30 C31 -172.95(19) . . . . ?
Zn1 N1 C1 C2 -177.6(2) . . . . ?
Zn1 N1 C5 C4 178.2(2) . . . . ?
Zn1 N2 C12 C13 179.9(3) . . . . ?
Zn1 N2 C16 C15 179.1(3) . . . . ?
S28 C8 C9 C10 -1.1(4) . . . . ?
S38 C19 C20 C21 1.6(4) . . . . ?
F1 C25 C26 C27 -179.4(3) . . . . ?
F4 C32 C33 C34 178.3(3) . . . . ?
O1 C23 C24 C25 -60.3(5) . . . . ?
O1 C23 C24 C29 121.5(4) . . . . ?
O2 C23 C24 C25 119.4(4) . . . . ?
O2 C23 C24 C29 -58.8(5) . . . . ?
O3 C30 C31 C32 -69.1(4) . . . . ?
O3 C30 C31 C36 107.0(3) . . . . ?
O4 C30 C31 C32 112.6(4) . . . . ?
O4 C30 C31 C36 -71.2(4) . . . . ?
N1 C1 C2 C3 -0.5(5) . . . . ?
N2 C12 C13 C14 1.0(5) . . . . ?
C1 N1 C5 C4 0.0(4) . . . . ?
C1 C2 C3 C4 0.0(4) . . . . ?
C1 C2 C3 C6 179.1(3) . . . . ?
C2 C3 C4 C5 0.5(5) . . . . ?
C2 C3 C6 C7 175.3(3) . . . . ?
C3 C4 C5 N1 -0.5(5) . . . . ?
C3 C6 C7 C8 178.4(3) . . . . ?
C4 C3 C6 C7 -5.6(5) . . . . ?
C5 N1 C1 C2 0.5(4) . . . . ?
C6 C3 C4 C5 -178.6(3) . . . . ?
C6 C7 C8 S28 -0.3(5) . . . . ?
C6 C7 C8 C9 179.0(4) . . . . ?
C7 C8 C9 C10 179.5(3) . . . . ?
C8 S28 C11 C10 -0.5(4) . . . . ?
C8 C9 C10 C11 0.7(6) . . . . ?
C9 C10 C11 S28 -0.1(5) . . . . ?
C11 S28 C8 C7 -179.7(3) . . . . ?
C11 S28 C8 C9 0.9(3) . . . . ?
C12 N2 C16 C15 0.2(5) . . . . ?
C12 C13 C14 C15 0.1(5) . . . . ?
C12 C13 C14 C17 179.6(3) . . . . ?
C13 C14 C15 C16 -1.1(5) . . . . ?
C13 C14 C17 C18 169.0(4) . . . . ?
C14 C15 C16 N2 0.9(5) . . . . ?
C14 C17 C18 C19 179.7(3) . . . . ?
C15 C14 C17 C18 -11.6(6) . . . . ?
C16 N2 C12 C13 -1.2(5) . . . . ?
C17 C14 C15 C16 179.5(3) . . . . ?
C17 C18 C19 S38 -11.8(6) . . . . ?
C17 C18 C19 C20 170.2(4) . . . . ?
C18 C19 C20 C21 179.8(3) . . . . ?
C19 S38 C22 C21 0.2(4) . . . . ?
C19 C20 C21 C22 -1.5(5) . . . . ?
C20 C21 C22 S38 0.7(5) . . . . ?
C22 S38 C19 C18 -179.3(4) . . . . ?
C22 S38 C19 C20 -1.1(3) . . . . ?
C23 C24 C25 F1 -0.1(5) . . . . ?
C23 C24 C25 C26 -177.6(3) . . . . ?
C23 C24 C29 F2 -2.7(6) . . . . ?
C23 C24 C29 C28 179.2(4) . . . . ?
C24 C25 C26 C27 -1.9(6) . . . . ?
C25 C24 C29 F2 179.0(4) . . . . ?
C25 C24 C29 C28 0.9(6) . . . . ?
C25 C26 C27 C28 1.5(7) . . . . ?
C26 C27 C28 C29 0.0(7) . . . . ?
C27 C28 C29 F2 -179.4(4) . . . . ?
C27 C28 C29 C24 -1.3(8) . . . . ?
C29 C24 C25 F1 178.2(3) . . . . ?
C29 C24 C25 C26 0.7(5) . . . . ?
C30 C31 C32 F4 -3.1(4) . . . . ?
C30 C31 C32 C33 175.8(3) . . . . ?
C30 C31 C36 F3 3.2(4) . . . . ?
C30 C31 C36 C35 -175.4(3) . . . . ?
C31 C32 C33 C34 -0.6(5) . . . . ?
C32 C31 C36 F3 179.6(3) . . . . ?
C32 C31 C36 C35 1.0(5) . . . . ?
C32 C33 C34 C35 1.4(6) . . . . ?
C33 C34 C35 C36 -1.0(6) . . . . ?
C34 C35 C36 F3 -178.8(3) . . . . ?
C34 C35 C36 C31 -0.2(5) . . . . ?
C36 C31 C32 F4 -179.4(3) . . . . ?
C36 C31 C32 C33 -0.6(5) . . . . ?
Zn1A O1A C23A O2A -9.1(7) . . . . ?
Zn1A O1A C23A C24A 172.9(3) . . . . ?
Zn1A O3A C30A O4A 8.4(5) . . . . ?
Zn1A O3A C30A C31A -171.0(2) . . . . ?
Zn1A N1A C1A C2A 179.3(3) . . . . ?
Zn1A N1A C5A C4A -178.8(3) . . . . ?
Zn1A N2A C12A C13A 177.0(3) . . . . ?
Zn1A N2A C16A C15A -178.6(3) . . . . ?
S38A C19A C20A C21A 0.1(4) . . . . ?
F1A C25A C26A C27A 177.1(4) . . . . ?
F4A C32A C33A C34A -179.8(4) . . . . ?
O1A C23A C24A C25A -98.2(4) . . . . ?
O1A C23A C24A C29A 72.4(5) . . . . ?
O2A C23A C24A C25A 83.7(6) . . . . ?
O2A C23A C24A C29A -105.7(5) . . . . ?
O3A C30A C31A C32A -73.3(4) . . . . ?
O3A C30A C31A C36A 102.1(4) . . . . ?
O4A C30A C31A C32A 107.3(4) . . . . ?
O4A C30A C31A C36A -77.4(5) . . . . ?
N1A C1A C2A C3A 0.2(6) . . . . ?
N2A C12A C13A C14A 1.1(5) . . . . ?
C1A N1A C5A C4A 1.2(5) . . . . ?
C1A C2A C3A C4A -0.2(5) . . . . ?
C1A C2A C3A C6A -179.8(3) . . . . ?
C2A C3A C4A C5A 0.7(5) . . . . ?
C2A C3A C6A C7A -9.4(5) . . . . ?
C3A C4A C5A N1A -1.2(6) . . . . ?
C3A C6A C7A C8B 178(2) . . . . ?
C3A C6A C7A C8A -179.1(7) . . . . ?
C4A C3A C6A C7A 170.9(3) . . . . ?
C5A N1A C1A C2A -0.6(5) . . . . ?
C6A C3A C4A C5A -179.7(3) . . . . ?
C6A C7A C8B S2B -179.2(16) . . . . ?
C6A C7A C8B C9B 18(7) . . . . ?
C6A C7A C8A S28A 2.0(13) . . . . ?
C6A C7A C8A C9A -177.8(14) . . . . ?
C7A C8B C9B C10B 172(4) . . . . ?
C7A C8A C9A C10A 179.9(13) . . . . ?
C12A N2A C16A C15A -0.1(5) . . . . ?
C12A C13A C14A C15A 0.9(5) . . . . ?
C12A C13A C14A C17A -177.8(3) . . . . ?
C13A C14A C15A C16A -2.5(5) . . . . ?
C13A C14A C17A C18A 176.8(3) . . . . ?
C14A C15A C16A N2A 2.1(5) . . . . ?
C14A C17A C18A C19A -174.7(3) . . . . ?
C15A C14A C17A C18A -1.9(5) . . . . ?
C16A N2A C12A C13A -1.5(5) . . . . ?
C17A C14A C15A C16A 176.2(3) . . . . ?
C17A C18A C19A S38A -5.6(5) . . . . ?
C17A C18A C19A C20A 169.6(4) . . . . ?
C18A C19A C20A C21A -175.6(3) . . . . ?
C19A S38A C22A C21A 0.5(3) . . . . ?
C19A C20A C21A C22A 0.2(5) . . . . ?
C20A C21A C22A S38A -0.5(5) . . . . ?
C22A S38A C19A C18A 175.5(3) . . . . ?
C22A S38A C19A C20A -0.4(3) . . . . ?
C23A C24A C25A F1A -6.8(6) . . . . ?
C23A C24A C25A C26A 171.9(4) . . . . ?
C23A C24A C29A F2A 8.2(5) . . . . ?
C23A C24A C29A C28A -170.9(4) . . . . ?
C24A C25A C26A C27A -1.6(7) . . . . ?
C25A C24A C29A F2A 179.3(4) . . . . ?
C25A C24A C29A C28A 0.3(6) . . . . ?
C25A C26A C27A C28A 1.1(7) . . . . ?
C26A C27A C28A C29A -0.1(7) . . . . ?
C27A C28A C29A F2A -179.7(4) . . . . ?
C27A C28A C29A C24A -0.7(6) . . . . ?
C29A C24A C25A F1A -177.8(3) . . . . ?
C29A C24A C25A C26A 0.9(6) . . . . ?
C30A C31A C32A F4A -3.5(6) . . . . ?
C30A C31A C32A C33A 176.1(4) . . . . ?
C30A C31A C36A F3A 2.8(5) . . . . ?
C30A C31A C36A C35A -176.6(3) . . . . ?
C31A C32A C33A C34A 0.6(7) . . . . ?
C32A C31A C36A F3A 178.4(3) . . . . ?
C32A C31A C36A C35A -0.9(6) . . . . ?
C32A C33A C34A C35A -1.2(8) . . . . ?
C33A C34A C35A C36A 0.8(7) . . . . ?
C34A C35A C36A F3A -178.9(4) . . . . ?
C34A C35A C36A C31A 0.4(6) . . . . ?
C36A C31A C32A F4A -179.2(4) . . . . ?
C36A C31A C32A C33A 0.5(6) . . . . ?
S2B C8B C9B C10B 10(6) . . . . ?
C8B S2B C11B C10B 0(4) . . . . ?
C8B C9B C10B C11B -10(6) . . . . ?
C9B C10B C11B S2B 5(6) . . . . ?
C11B S2B C8B C7A -172(4) . . . . ?
C11B S2B C8B C9B -5(4) . . . . ?
S28A C8A C9A C10A 0(2) . . . . ?
C8A S28A C11A C10A 1.6(9) . . . . ?
C8A C9A C10A C11A 1(2) . . . . ?
C9A C10A C11A S28A -1.8(15) . . . . ?
C11A S28A C8A C7A 179.2(9) . . . . ?
C11A S28A C8A C9A -0.9(13) . . . . ?
